data_2010724
loop_
_publ_author_name
'  Gomes, Jonnes Taylor '
'  Hazell, Alan'
'  McKenzie, Christine J.'

_publ_section_title
;
 2,6-Bis[bis(2-pyridiniomethyl)aminomethyl]-4-<i>tert</i>-butylphenol
 dichloride diperchlorate hydrate
;
_journal_issue 3
_journal_name_full 'Acta Crystallographica Section C'
_journal_page_first 382
_journal_page_last 383
_journal_paper_doi 10.1107/S0108270199016315
_journal_volume 56
_journal_year 2000
_chemical_formula_iupac 'C36 H44 N6 O 4+ , 2Cl - , 2ClO4 - , 0.132H2 O'
_chemical_formula_moiety 'C36 H44 N6 O 4+ , 2Cl - , 2ClO4 - , 0.132H2 O'
_chemical_formula_sum 'C36 H44.264 Cl4 N6 O9.132'
_chemical_formula_weight 848.97
_chemical_name_common bpbpH5(Cl2)(ClO4)2
_chemical_name_systematic ?
_space_group_IT_number 14
_symmetry_cell_setting monoclinic
_symmetry_space_group_name_Hall '-P 2ybc'
_symmetry_space_group_name_H-M 'P 1 21/c 1'
_atom_type_scat_source IntTabIV
_cell_angle_alpha 90.0
_cell_angle_beta 110.4910(10)
_cell_angle_gamma 90.0
_cell_formula_units_Z 4
_cell_length_a 20.3760(10)
_cell_length_b 13.0504(8)
_cell_length_c 15.8870(9)
_cell_measurement_reflns_used 5631
_cell_measurement_temperature 120
_cell_measurement_theta_max 29.8
_cell_measurement_theta_min 1.9
_cell_volume 3957.3(4)
_computing_cell_refinement 'SAINT (Siemens, 1995)'
_computing_data_collection 'SMART (Siemens, 1995)'
_computing_data_reduction SAINT
_computing_molecular_graphics
;
 ORTEPIII (Burnett & Johnson, 1996), KRYSTAL
;
_computing_publication_material KRYSTAL
_computing_structure_refinement 'modified ORFLS (Reference? 1962), KRYSTAL'
_computing_structure_solution
;
 SIR97 (Cascarano et al., 1996), KRYSTAL (Hazell, 1995)
;
_diffrn_ambient_temperature 120
_diffrn_measurement_device_type 'Siemens SMART CCD diffractometer'
_diffrn_measurement_method
;
\w rotation scans with narrow
frames
;
_diffrn_radiation_monochromator graphite
_diffrn_radiation_source 'x-ray tube'
_diffrn_radiation_type 'Mo K\a'
_diffrn_radiation_wavelength .71073
_diffrn_reflns_av_R_equivalents .055
_diffrn_reflns_limit_h_max 25
_diffrn_reflns_limit_h_min -26
_diffrn_reflns_limit_k_max 18
_diffrn_reflns_limit_k_min -17
_diffrn_reflns_limit_l_max 21
_diffrn_reflns_limit_l_min -22
_diffrn_reflns_number 39525
_diffrn_reflns_reduction_process 0
_diffrn_reflns_theta_max 29.8
_diffrn_reflns_theta_min 1.9
_diffrn_standards_decay_% 0
_exptl_absorpt_coefficient_mu .360
_exptl_absorpt_correction_T_max .975
_exptl_absorpt_correction_T_min .885
_exptl_absorpt_correction_type integration
_exptl_absorpt_process_details '(XPREP; Siemens, 1995)'
_exptl_crystal_colour colourless
_exptl_crystal_density_diffrn 1.425
_exptl_crystal_density_meas ?
_exptl_crystal_density_method 'not measured'
_exptl_crystal_description prism
_exptl_crystal_F_000 1773.3
_exptl_crystal_size_max .40
_exptl_crystal_size_mid .24
_exptl_crystal_size_min .10
_refine_diff_density_max .40(5)
_refine_diff_density_min -.46(5)
_refine_ls_extinction_coef 150(17)
_refine_ls_extinction_method
;
Becker & Coppens (1974) type 1
Lorentzian isotropic
;
_refine_ls_goodness_of_fit_ref 1.078
_refine_ls_hydrogen_treatment mixed
_refine_ls_matrix_type full
_refine_ls_number_constraints 0
_refine_ls_number_parameters 506
_refine_ls_number_reflns 6374
_refine_ls_number_restraints 0
_refine_ls_R_factor_gt .033
_refine_ls_shift/su_max .0018
_refine_ls_shift/su_mean .00007
_refine_ls_structure_factor_coef F
_refine_ls_weighting_details 'w = 1/{[\s~cs~(F^2^) + 1.03F^2^]^1/2^ - F|}^2^'
_refine_ls_weighting_scheme calc
_refine_ls_wR_factor_ref .037
_reflns_number_gt 6374
_reflns_number_total 10979
_reflns_threshold_expression I>3\s(I)
_cod_data_source_file gs1067.cif
_cod_data_source_block I
_cod_depositor_comments
;
 Marking attached hydrogen atoms.

 Antanas Vaitkus,
 2017-03-24

The following automatic conversions were performed:

'_atom_site_thermal_displace_type' tag value 'Uij' was replaced with
'Uani' value 55 times.

Automatic conversion script
Id: cif_fix_values 1646 2011-03-28 12:23:43Z adriana 

The following automatic conversions were performed:

'_exptl_crystal_density_meas' value 'not measured' was changed to '?'
- the value is perceived as not measured.

Automatic conversion script
Id: cif_fix_values 3008 2015-01-20 13:52:24Z robertas 

The following automatic conversions were performed:

'_refine_ls_weighting_scheme' value '
1/{[\s~cs~(F^2^) + 1.03F^2^]^1/2^ - F|}^2^' was changed to 'calc'.
New tag '_refine_ls_weighting_details' was created. The value of the
new tag was set to 'w = 1/{[\s~cs~(F^2^) + 1.03F^2^]^1/2^ - F|}^2^'.

Automatic conversion script
Id: cif_fix_values 3143 2015-03-26 13:38:13Z robertas 
;
_cod_original_cell_volume 3957.4(4)
_cod_original_sg_symbol_H-M 'P 21/c'
_cod_database_code 2010724
_cod_database_fobs_code 2010724

loop_
_symmetry_equiv_pos_as_xyz
+x,+y,+z
-x,1/2+y,1/2-z
-x,-y,-z
+x,1/2-y,1/2+z

loop_
_atom_site_aniso_label
_atom_site_aniso_U_11
_atom_site_aniso_U_22
_atom_site_aniso_U_33
_atom_site_aniso_U_12
_atom_site_aniso_U_13
_atom_site_aniso_U_23
Cl1 .0193(3) .0198(2) .0263(3) -.0036(2) .0063(2) -.0038(2)
Cl2 .0178(3) .0205(2) .0205(2) -.0006(2) .0044(2) -.0034(2)
Cl3 .0240(3) .0208(2) .0213(2) -.0048(2) .0079(2) .0004(2)
Cl4 .0310(3) .0204(3) .0229(3) .0062(2) .0097(2) -.0013(2)
O1 .0220(10) .0140(10) .0230(10) .0010(10) .0080(10) -.0020(10)
O2 .0180(10) .0270(10) .0490(10) -.0030(10) .0090(10) -.0060(10)
O3 .0550(10) .0460(10) .0360(10) -.0150(10) .0250(10) -.0170(10)
O4 .0350(10) .0200(10) .0390(10) -.0070(10) .0090(10) .0000(10)
O5 .0250(10) .0290(10) .0370(10) .0050(10) .0060(10) .0050(10)
O6 .0350(10) .0220(10) .0320(10) -.0080(10) .0060(10) -.0090(10)
O7 .0360(10) .0360(10) .0480(10) .0170(10) .0020(10) .0010(10)
O8 .0280(10) .0290(10) .0490(10) -.0090(10) .0180(10) -.0050(10)
O9 .0460(10) .0510(10) .0240(10) -.0030(10) .0170(10) -.0030(10)
N1 .0190(10) .0170(10) .0170(10) -.0010(10) .0040(10) -.0030(10)
N2 .0140(10) .0170(10) .0170(10) .0020(10) .0030(10) .0020(10)
N11 .0190(10) .0210(10) .0270(10) -.0050(10) .0030(10) -.0050(10)
N21 .0210(10) .0200(10) .0210(10) .0010(10) .0080(10) -.0020(10)
N31 .0220(10) .0210(10) .0220(10) .0020(10) .0080(10) .0020(10)
N41 .0200(10) .0190(10) .0170(10) -.0020(10) .0070(10) .0000(10)
C12 .0300(10) .0240(10) .0280(10) -.0010(10) .0070(10) .0000(10)
C13 .0340(10) .0250(10) .0310(10) -.0070(10) .0160(10) -.0050(10)
C14 .0240(10) .0310(10) .0320(10) -.0080(10) .0160(10) -.0130(10)
C15 .0190(10) .0300(10) .0250(10) -.0010(10) .0080(10) -.0100(10)
C16 .0190(10) .0250(10) .0220(10) .0010(10) .0070(10) -.0070(10)
C17 .0220(10) .0240(10) .0220(10) .0000(10) .0000(10) -.0060(10)
C22 .0210(10) .0280(10) .0240(10) .0030(10) .0110(10) -.0010(10)
C23 .0240(10) .0310(10) .0280(10) -.0030(10) .0130(10) -.0010(10)
C24 .0310(10) .0250(10) .0300(10) -.0060(10) .0160(10) -.0010(10)
C25 .0290(10) .0210(10) .0220(10) .0030(10) .0140(10) .0040(10)
C26 .0230(10) .0240(10) .0150(10) .0040(10) .0100(10) .0020(10)
C27 .0230(10) .0220(10) .0190(10) .0030(10) .0060(10) .0010(10)
C32 .0350(10) .0180(10) .0270(10) -.0020(10) .0070(10) .0010(10)
C33 .0410(10) .0240(10) .0290(10) .0110(10) .0130(10) .0020(10)
C34 .0330(10) .0330(10) .0380(10) .0160(10) .0200(10) .0130(10)
C35 .0230(10) .0260(10) .0370(10) .0040(10) .0110(10) .0070(10)
C36 .0190(10) .0170(10) .0230(10) .0030(10) .0030(10) .0070(10)
C37 .0180(10) .0210(10) .0260(10) .0010(10) .0010(10) .0010(10)
C42 .0180(10) .0260(10) .0190(10) -.0060(10) .0060(10) .0000(10)
C43 .0190(10) .0310(10) .0210(10) -.0010(10) .0080(10) -.0010(10)
C44 .0250(10) .0260(10) .0280(10) .0000(10) .0130(10) -.0060(10)
C45 .0240(10) .0230(10) .0240(10) -.0050(10) .0090(10) -.0060(10)
C46 .0190(10) .0200(10) .0140(10) -.0040(10) .0060(10) .0010(10)
C47 .0190(10) .0230(10) .0180(10) -.0030(10) .0040(10) .0000(10)
C51 .0180(10) .0150(10) .0150(10) -.0010(10) .0080(10) .0000(10)
C52 .0160(10) .0190(10) .0150(10) .0020(10) .0060(10) .0030(10)
C53 .0160(10) .0190(10) .0170(10) -.0030(10) .0060(10) .0000(10)
C54 .0180(10) .0170(10) .0170(10) .0000(10) .0090(10) .0000(10)
C55 .0160(10) .0160(10) .0160(10) .0020(10) .0070(10) .0000(10)
C56 .0150(10) .0180(10) .0150(10) -.0010(10) .0060(10) -.0010(10)
C57 .0170(10) .0190(10) .0200(10) .0000(10) .0070(10) .0010(10)
C58 .0170(10) .0180(10) .0210(10) .0000(10) .0050(10) -.0020(10)
C59 .0200(10) .0150(10) .0210(10) -.0010(10) .0060(10) -.0020(10)
C60 .0300(10) .0180(10) .0280(10) -.0030(10) .0050(10) .0010(10)
C61 .0260(10) .0200(10) .0290(10) -.0030(10) .0030(10) -.0050(10)
C62 .0290(10) .0230(10) .0350(10) -.0010(10) .0120(10) -.0100(10)

loop_
_atom_site_label
_atom_site_fract_x
_atom_site_fract_y
_atom_site_fract_z
_atom_site_U_iso_or_equiv
_atom_site_thermal_displace_type
_atom_site_occupancy
_atom_site_type_symbol
_atom_site_attached_hydrogens
Cl1 .53355(3) -.15020(4) .27732(3) .0222(3) Uani 1 Cl 0
Cl2 -.03101(3) -.21425(4) .36138(3) .0202(3) Uani 1 Cl 0
Cl3 .22969(3) -.36994(4) .49059(3) .0220(3) Uani 1 Cl 0
Cl4 .28673(3) -.27507(4) .25560(3) .0247(3) Uani 1 Cl 0
O1 .21920(10) -.14750(10) .35430(10) .0190(10) Uani 1 O 0
O2 .60340(10) -.13070(10) .27730(10) .0320(10) Uani 1 O 0
O3 .52660(10) -.10680(10) .35670(10) .0430(10) Uani 1 O 0
O4 .52130(10) -.25900(10) .27420(10) .0320(10) Uani 1 O 0
O5 .48390(10) -.10280(10) .19930(10) .0320(10) Uani 1 O 0
O6 -.01230(10) -.11930(10) .40980(10) .0310(10) Uani 1 O 0
O7 .02210(10) -.28990(10) .40140(10) .0430(10) Uani 1 O 0
O8 -.09650(10) -.24960(10) .36610(10) .0340(10) Uani 1 O 0
O9 -.03850(10) -.19800(10) .26930(10) .0390(10) Uani 1 O 0
N1 .12650(10) -.06910(10) .17830(10) .0180(10) Uani 1 N 0
N2 .35690(10) -.14320(10) .52990(10) .0170(10) Uani 1 N 0
N11 .11180(10) -.26360(10) .22420(10) .0240(10) Uani 1 N 0
N21 .27430(10) -.05110(10) .19460(10) .0200(10) Uani 1 N 0
N31 .37230(10) -.34890(10) .47050(10) .0220(10) Uani 1 N 0
N41 .22340(10) -.14000(10) .54370(10) .0190(10) Uani 1 N 0
C12 .11260(10) -.3566(2) .26170(10) .0280(10) Uani 1 C 0
C13 .05790(10) -.4224(2) .22370(10) .0280(10) Uani 1 C 0
C14 .00310(10) -.3907(2) .14840(10) .0270(10) Uani 1 C 0
C15 .00350(10) -.2946(2) .11270(10) .0250(10) Uani 1 C 0
C16 .05940(10) -.2301(2) .15210(10) .0220(10) Uani 1 C 0
C17 .06650(10) -.1249(2) .11730(10) .0250(10) Uani 1 C 0
C22 .34420(10) -.0413(2) .22730(10) .0240(10) Uani 1 C 0
C23 .37370(10) .0544(2) .24280(10) .0270(10) Uani 1 C 0
C24 .33040(10) .1389(2) .22590(10) .0270(10) Uani 1 C 0
C25 .25830(10) .12620(10) .19170(10) .0230(10) Uani 1 C 0
C26 .22970(10) .02920(10) .17500(10) .0200(10) Uani 1 C 0
C27 .15290(10) .00780(10) .13080(10) .0220(10) Uani 1 C 0
C32 .37060(10) -.4286(2) .41710(10) .0280(10) Uani 1 C 0
C33 .42590(10) -.4490(2) .38980(10) .0310(10) Uani 1 C 0
C34 .48240(10) -.3829(2) .41640(10) .0330(10) Uani 1 C 0
C35 .48220(10) -.2995(2) .47030(10) .0290(10) Uani 1 C 0
C36 .42660(10) -.28300(10) .49870(10) .0210(10) Uani 1 C 0
C37 .42290(10) -.2004(2) .56250(10) .0230(10) Uani 1 C 0
C42 .15400(10) -.1306(2) .52460(10) .0210(10) Uani 1 C 0
C43 .12800(10) -.0434(2) .54940(10) .0230(10) Uani 1 C 0
C44 .17410(10) .0331(2) .59430(10) .0260(10) Uani 1 C 0
C45 .24500(10) .0211(2) .61190(10) .0230(10) Uani 1 C 0
C46 .26980(10) -.06740(10) .58560(10) .0180(10) Uani 1 C 0
C47 .34580(10) -.08890(10) .60460(10) .0200(10) Uani 1 C 0
C51 .23050(10) -.04400(10) .36690(10) .0150(10) Uani 1 C 0
C52 .29480(10) -.00400(10) .42070(10) .0160(10) Uani 1 C 0
C53 .29960(10) .10160(10) .43710(10) .0170(10) Uani 1 C 0
C54 .24250(10) .16770(10) .40140(10) .0160(10) Uani 1 C 0
C55 .18030(10) .12420(10) .34330(10) .0160(10) Uani 1 C 0
C56 .17370(10) .02040(10) .32420(10) .0160(10) Uani 1 C 0
C57 .35870(10) -.07110(10) .45860(10) .0190(10) Uani 1 C 0
C58 .10930(10) -.02300(10) .25360(10) .0190(10) Uani 1 C 0
C59 .24570(10) .28290(10) .42140(10) .0190(10) Uani 1 C 0
C60 .23680(10) .3437(2) .33500(10) .0270(10) Uani 1 C 0
C61 .31500(10) .3140(2) .49320(10) .0270(10) Uani 1 C 0
C62 .18540(10) .3121(2) .45400(10) .0290(10) Uani 1 C 0
O10 .9244(7) .0260(10) .0858(8) .043(5) Uiso .132(5) O 2
HO1 .2490(10) -.178(2) .341(2) .043(8) Uiso 1 H 0
HN11 .1506 -.2193 .2506 .029 Uiso 1 H 0
HN21 .2551 -.1182 .1846 .025 Uiso 1 H 0
HN31 .3335 -.3381 .4895 .026 Uiso 1 H 0
HN41 .2405 -.2014 .5266 .022 Uiso 1 H 0
H12 .1507 -.3761 .3138 .033 Uiso 1 H 0
H13 .0576 -.4885 .2486 .034 Uiso 1 H 0
H14 -.0352 -.4356 .1210 .033 Uiso 1 H 0
H15 -.0345 -.2729 .0613 .029 Uiso 1 H 0
H17a .0722 -.1316 .0607 .030 Uiso 1 H 0
H17b .0250 -.0871 .1102 .030 Uiso 1 H 0
H22 .3732 -.1005 .2397 .028 Uiso 1 H 0
H23 .4232 .0624 .2648 .032 Uiso 1 H 0
H24 .3499 .2057 .2378 .033 Uiso 1 H 0
H25 .2285 .1845 .1796 .027 Uiso 1 H 0
H27a .1279 .0699 .1284 .026 Uiso 1 H 0
H27b .1447 -.0161 .0715 .026 Uiso 1 H 0
H32 .3304 -.4716 .3978 .033 Uiso 1 H 0
H33 .4255 -.5071 .3536 .037 Uiso 1 H 0
H34 .5213 -.3946 .3978 .039 Uiso 1 H 0
H35 .5207 -.2533 .4877 .034 Uiso 1 H 0
H37a .4275 -.2310 .6185 .028 Uiso 1 H 0
H37b .4605 -.1540 .5704 .028 Uiso 1 H 0
H42 .1232 -.1841 .4941 .025 Uiso 1 H 0
H43 .0790 -.0355 .5359 .028 Uiso 1 H 0
H44 .1571 .0935 .6130 .031 Uiso 1 H 0
H45 .2768 .0737 .6420 .028 Uiso 1 H 0
H47a .3705 -.0258 .6142 .025 Uiso 1 H 0
H47b .3632 -.1298 .6572 .025 Uiso 1 H 0
H53 .3433 .1295 .4739 .020 Uiso 1 H 0
H55 .1411 .1675 .3160 .019 Uiso 1 H 0
H57a .3636 -.1102 .4107 .022 Uiso 1 H 0
H57b .3983 -.0279 .4830 .022 Uiso 1 H 0
H58a .0897 -.0742 .2802 .023 Uiso 1 H 0
H58b .0761 .0304 .2308 .023 Uiso 1 H 0
H60a .2388 .4151 .3474 .032 Uiso 1 H 0
H60b .1927 .3276 .2907 .032 Uiso 1 H 0
H60c .2732 .3259 .3134 .032 Uiso 1 H 0
H61a .3170 .3854 .5056 .032 Uiso 1 H 0
H61b .3522 .2967 .4729 .032 Uiso 1 H 0
H61c .3203 .2775 .5469 .032 Uiso 1 H 0
H62a .1875 .3835 .4664 .034 Uiso 1 H 0
H62b .1898 .2749 .5071 .034 Uiso 1 H 0
H62c .1419 .2961 .4087 .034 Uiso 1 H 0

loop_
_geom_angle_atom_site_label_1
_geom_angle_atom_site_label_2
_geom_angle_atom_site_label_3
_geom_angle
_geom_angle_publ_flag
O2 Cl1 O3 109.30(10) no
O2 Cl1 O4 109.39(9) no
O2 Cl1 O5 108.72(9) no
O3 Cl1 O4 110.50(10) no
O3 Cl1 O5 109.40(10) no
O4 Cl1 O5 109.49(9) no
O6 Cl2 O7 109.70(10) no
O6 Cl2 O8 109.02(9) no
O6 Cl2 O9 109.40(10) no
O7 Cl2 O8 109.00(10) no
O7 Cl2 O9 110.40(10) no
O8 Cl2 O9 109.30(10) no
C17 N1 C27 111.9(2) no
C58 N1 C17 110.9(2) no
C58 N1 C27 111.60(10) no
C37 N2 C47 110.10(10) no
C57 N2 C37 109.10(10) no
C57 N2 C47 111.30(10) no
C12 N11 C16 123.7(2) yes
C22 N21 C26 123.6(2) yes
C32 N31 C36 123.0(2) yes
C42 N41 C46 123.4(2) yes
N11 C12 C13 119.2(2) no
C12 C13 C14 118.7(2) no
C13 C14 C15 120.5(2) no
C14 C15 C16 119.5(2) no
N11 C16 C15 118.4(2) no
N11 C16 C17 117.5(2) no
C15 C16 C17 124.1(2) no
N1 C17 C16 112.1(2) no
N21 C22 C23 119.7(2) no
C22 C23 C24 118.8(2) no
C23 C24 C25 120.0(2) no
C24 C25 C26 120.2(2) no
N21 C26 C25 117.6(2) no
N21 C26 C27 118.1(2) no
C25 C26 C27 124.1(2) no
N1 C27 C26 113.4(2) no
N31 C32 C33 120.8(2) no
C32 C33 C34 118.2(2) no
C33 C34 C35 119.8(2) no
C34 C35 C36 120.4(2) no
N31 C36 C35 117.8(2) no
N31 C36 C37 117.0(2) no
C35 C36 C37 125.1(2) no
N2 C37 C36 112.6(2) no
N41 C42 C43 119.5(2) no
C42 C43 C44 119.1(2) no
C43 C44 C45 119.7(2) no
C44 C45 C46 120.0(2) no
N41 C46 C45 118.3(2) no
N41 C46 C47 117.9(2) no
C45 C46 C47 123.8(2) no
N2 C47 C46 111.7(2) no
O1 C51 C52 122.2(2) yes
O1 C51 C56 116.9(2) yes
C52 C51 C56 120.9(2) no
C51 C52 C53 118.2(2) no
C51 C52 C57 121.5(2) no
C53 C52 C57 120.2(2) no
C52 C53 C54 122.5(2) no
C53 C54 C55 116.7(2) no
C53 C54 C59 123.4(2) no
C55 C54 C59 119.8(2) no
C54 C55 C56 122.5(2) no
C51 C56 C55 118.8(2) no
C55 C56 C58 121.5(2) no
C51 C56 C58 119.5(2) no
N2 C57 C52 115.2(2) no
N1 C58 C56 111.2(2) no
C54 C59 C61 112.2(2) no
C61 C59 C62 108.7(2) no
C60 C59 C61 108.6(2) no
C54 C59 C62 109.4(2) no
C54 C59 C60 109.7(2) no
C60 C59 C62 108.2(2) no
C51 O1 HO1 115(2) no
C16 N11 HN11 118.2 no
C12 N11 HN11 118.1 no
C22 N21 HN21 118.2 no
C26 N21 HN21 118.2 no
C32 N31 HN31 118.5 no
C36 N31 HN31 118.5 no
C46 N41 HN41 118.3 no
C42 N41 HN41 118.3 no
C54 C53 H53 118.7 no
C52 C53 H53 118.7 no
C56 C55 H55 118.8 no
C54 C55 H55 118.8 no
H57a C57 H57b 109.5 no
N2 C57 H57a 108.0 no
C52 C57 H57a 108.0 no
N2 C57 H57b 108.0 no
C52 C57 H57b 108.0 no
H58a C58 H58b 109.5 no
N1 C58 H58a 109.0 no
C56 C58 H58a 109.0 no
N1 C58 H58b 109.0 no
C56 C58 H58b 109.0 no
N11 C12 H12 120.4 no
C13 C12 H12 120.4 no
C12 C13 H13 120.7 no
C14 C13 H13 120.7 no
C15 C14 H14 119.7 no
C13 C14 H14 119.7 no
C16 C15 H15 120.2 no
C14 C15 H15 120.2 no
H17a C17 H17b 109.5 no
N1 C17 H17a 108.8 no
C16 C17 H17a 108.8 no
N1 C17 H17b 108.8 no
C16 C17 H17b 108.8 no
N21 C22 H22 120.1 no
C23 C22 H22 120.1 no
C22 C23 H23 120.6 no
C24 C23 H23 120.6 no
C23 C24 H24 120.0 no
C25 C24 H24 120.0 no
C26 C25 H25 119.9 no
C24 C25 H25 119.9 no
H27a C27 H27b 109.5 no
N1 C27 H27a 108.5 no
C26 C27 H27a 108.5 no
N1 C27 H27b 108.5 no
C26 C27 H27b 108.5 no
N31 C32 H32 119.6 no
C33 C32 H32 119.6 no
C32 C33 H33 120.9 no
C34 C33 H33 120.9 no
C33 C34 H34 120.1 no
C35 C34 H34 120.1 no
C36 C35 H35 119.8 no
C34 C35 H35 119.8 no
H37a C37 H37b 109.5 no
N2 C37 H37a 108.7 no
C36 C37 H37a 108.7 no
N2 C37 H37b 108.7 no
C36 C37 H37b 108.7 no
N41 C42 H42 120.2 no
C43 C42 H42 120.2 no
C42 C43 H43 120.5 no
C44 C43 H43 120.5 no
C45 C44 H44 120.2 no
C43 C44 H44 120.1 no
C44 C45 H45 120.0 no
C46 C45 H45 120.0 no
H47a C47 H47b 109.5 no
N2 C47 H47a 108.9 no
C46 C47 H47a 108.9 no
N2 C47 H47b 108.9 no
C46 C47 H47b 108.9 no
H60a C60 H60b 109.4 no
H60a C60 H60c 109.4 no
C59 C60 H60a 109.7 no
H60b C60 H60c 109.5 no
C59 C60 H60b 109.4 no
C59 C60 H60c 109.4 no
H61a C61 H61b 108.8 no
H61a C61 H61c 108.8 no
C59 C61 H61a 112.2 no
H61b C61 H61c 109.5 no
C59 C61 H61b 108.8 no
C59 C61 H61c 108.8 no
H62a C62 H62b 109.5 no
H62a C62 H62c 109.5 no
C59 C62 H62a 109.4 no
H62b C62 H62c 109.5 no
C59 C62 H62b 109.5 no
C59 C62 H62c 109.5 no

loop_
_geom_bond_atom_site_label_1
_geom_bond_atom_site_label_2
_geom_bond_distance
_geom_bond_publ_flag
Cl1 O2 1.4470(10) no
Cl1 O3 1.434(2) no
Cl1 O4 1.439(2) no
Cl1 O5 1.437(2) no
Cl2 O6 1.4380(10) no
Cl2 O7 1.438(2) no
Cl2 O8 1.439(2) no
Cl2 O9 1.432(2) no
O1 C51 1.373(2) no
N1 C17 1.461(2) no
N1 C27 1.467(3) no
N1 C58 1.487(2) no
N2 C37 1.465(2) no
N2 C47 1.467(2) no
N2 C57 1.483(2) no
N11 C12 1.349(3) no
N11 C16 1.337(3) no
N21 C22 1.341(3) no
N21 C26 1.350(3) no
N31 C32 1.335(3) no
N31 C36 1.348(3) no
N41 C42 1.345(2) no
N41 C46 1.339(2) no
C12 C13 1.370(3) no
C13 C14 1.385(3) no
C14 C15 1.378(3) no
C15 C16 1.378(3) no
C16 C17 1.505(3) no
C22 C23 1.371(3) no
C23 C24 1.380(3) no
C24 C25 1.386(3) no
C25 C26 1.381(3) no
C26 C27 1.500(3) no
C32 C33 1.370(3) no
C33 C34 1.381(3) no
C34 C35 1.386(3) no
C35 C36 1.376(3) no
C36 C37 1.499(3) no
C42 C43 1.370(3) no
C43 C44 1.386(3) no
C44 C45 1.381(3) no
C45 C46 1.382(3) no
C46 C47 1.496(3) no
C51 C52 1.391(3) no
C51 C56 1.399(3) no
C52 C53 1.400(3) no
C52 C57 1.508(3) no
C53 C54 1.399(3) no
C54 C55 1.400(3) no
C54 C59 1.533(3) no
C55 C56 1.384(3) no
C56 C58 1.508(3) no
C59 C61 1.527(3) no
C59 C62 1.539(3) no
C59 C60 1.540(3) no
O1 HO1 .81(2) no
N11 HN11 .950 no
N21 HN21 .950 no
N31 HN31 .950 no
N41 HN41 .950 no
C53 H53 .950 no
C55 H55 .950 no
C57 H57a .950 no
C57 H57b .950 no
C58 H58a .950 no
C58 H58b .950 no
C12 H12 .950 no
C13 H13 .950 no
C14 H14 .950 no
C15 H15 .950 no
C17 H17a .950 no
C17 H17b .950 no
C22 H22 .950 no
C23 H23 .950 no
C24 H24 .950 no
C25 H25 .950 no
C27 H27a .950 no
C27 H27b .950 no
C32 H32 .950 no
C33 H33 .950 no
C34 H34 .950 no
C35 H35 .950 no
C37 H37a .950 no
C37 H37b .950 no
C42 H42 .950 no
C43 H43 .950 no
C44 H44 .950 no
C45 H45 .950 no
C47 H47a .950 no
C47 H47b .950 no
C60 H60a .950 no
C60 H60b .950 no
C60 H60c .950 no
C61 H61a .950 no
C61 H61b .950 no
C61 H61c .950 no
C62 H62a .950 no
C62 H62b .950 no
C62 H62c .950 no

loop_
_geom_contact_atom_site_label_1
_geom_contact_atom_site_label_2
_geom_contact_distance
_geom_contact_site_symmetry_1
_geom_contact_publ_flag
O7 O10 2.617(13) 2_655 no
O1 N41 2.982(2) . no
O1 N1 2.955(2) . no
O1 N2 3.192(2) . no

loop_
_geom_hbond_atom_site_label_D
_geom_hbond_atom_site_label_H
_geom_hbond_atom_site_label_A
_geom_hbond_distance_DH
_geom_hbond_distance_HA
_geom_hbond_distance_DA
_geom_hbond_angle_DHA
N11 HN11 O1 .95 1.98 2.861(2) 152.8
N21 HN21 Cl4 .95 2.32 3.062(2) 134.8
N31 HN31 Cl3 .95 2.16 3.045(2) 154.1
N41 HN41 Cl3 .95 2.26 3.131(2) 151.5
O1 HO1 Cl4 .81(2) 2.18(3) 2.938(2) 155(2)

loop_
_geom_torsion_atom_site_label_1
_geom_torsion_atom_site_label_2
_geom_torsion_atom_site_label_3
_geom_torsion_atom_site_label_4
_geom_torsion
_geom_torsion_publ_flag
C51 C52 C57 N2 -70.3(2) yes
C51 C56 C58 N1 -58.9(2) yes
